data_7247883
loop_
_publ_author_name
Muskan,
'Verma, Akhilesh K.'

_publ_section_title
;
 An environmentally benign and atom-economical protocol for the
 regioselective synthesis of isoquinolones from o-alkynylaldehydes
;
_journal_issue 3
_journal_name_full 'Green Chemistry'
_journal_page_first 1297
_journal_page_last 1301
_journal_paper_doi 10.1039/D3GC04096H
_journal_volume 26
_journal_year 2024
_chemical_formula_moiety 'C23 H26 I N O2'
_chemical_formula_sum 'C23 H26 I N O2'
_chemical_formula_weight 475.35
_space_group_crystal_system monoclinic
_space_group_IT_number 7
_space_group_name_Hall 'P -2yc'
_space_group_name_H-M_alt 'P 1 c 1'
_atom_sites_solution_hydrogens geom
_audit_creation_date 2023-10-16
_audit_creation_method
;
Olex2 1.3
(compiled 2020.11.12 svn.r5f609507 for OlexSys, GUI svn.r6408)
;
_audit_update_record
;
2023-10-16 deposited with the CCDC.	2023-12-12 downloaded from the CCDC.
;
_cell_angle_alpha 90
_cell_angle_beta 113.787(2)
_cell_angle_gamma 90
_cell_formula_units_Z 2
_cell_length_a 8.95427(16)
_cell_length_b 13.54255(18)
_cell_length_c 9.03971(16)
_cell_measurement_reflns_used 29587
_cell_measurement_temperature 100.00(10)
_cell_measurement_theta_max 30.8290
_cell_measurement_theta_min 3.8760
_cell_volume 1003.07(3)
_computing_cell_refinement 'CrysAlisPro 1.171.42.69a (Rigaku OD, 2022)'
_computing_data_collection 'CrysAlisPro 1.171.42.69a (Rigaku OD, 2022)'
_computing_data_reduction 'CrysAlisPro 1.171.42.69a (Rigaku OD, 2022)'
_computing_molecular_graphics 'Olex2 1.3 (Dolomanov et al., 2009)'
_computing_publication_material 'Olex2 1.3 (Dolomanov et al., 2009)'
_computing_structure_refinement 'SHELXL 2016/4 (Sheldrick, 2015)'
_diffrn_ambient_environment N~2~
_diffrn_ambient_temperature 100.00(10)
_diffrn_detector 'Hybrid Pixel Array Detector'
_diffrn_detector_area_resol_mean 10.0000
_diffrn_detector_type HyPix
_diffrn_measured_fraction_theta_full 0.997
_diffrn_measured_fraction_theta_max 0.901
_diffrn_measurement_details
;
List of Runs (angles in degrees, time in seconds):

  # Type    Start    End  Width  t~exp~   \w     \q     \k     \f   Frames
#--------------------------------------------------------------------------
  1  \w    -67.00  19.00   0.50    0.25    --    5.37 -38.00-150.00  172
  2  \w    -67.00  19.00   0.50    0.25    --    5.37 -38.00 -90.00  172
  3  \w    -67.00  19.00   0.50    0.25    --    5.37 -38.00 -30.00  172
  4  \w    -70.00  19.00   0.50    0.25    --    5.37 -25.00 -67.06  178
  5  \w    -70.00  18.00   0.50    0.25    --    5.37 -19.00   0.00  176
  6  \w    -67.00  19.00   0.50    0.25    --    5.37 -38.00  60.00  172
  7  \w    -69.00  19.00   0.50    0.25    --    5.37 -28.00 169.63  176
  8  \w    -70.00  18.00   0.50    0.25    --    5.37 -19.00 120.00  176
  9  \w    -70.00  18.00   0.50    0.25    --    5.37 -19.00  90.00  176
 10  \w     -7.00  81.00   0.50    0.25    --    5.37  19.00 -30.00  176
 11  \w    -18.00  25.00   0.50    0.25    --   -5.21  31.00-125.69   86
 12  \w    -23.00  27.00   0.50    0.25    --   -5.21 -99.00-150.00  100
 13  \w    -23.00  27.00   0.50    0.25    --   -5.21 -99.00   0.00  100
 14  \w    -23.00  27.00   0.50    0.25    --   -5.21 -99.00  30.00  100
 15  \w    -23.00  38.00   0.50    0.25    --    5.37 -99.00 120.00  122
 16  \w    -23.00  27.00   0.50    0.25    --   -5.21 -99.00 120.00  100
 17  \w    -23.00  27.00   0.50    0.25    --   -5.21 -99.00 -90.00  100
;
_diffrn_measurement_device 'four-circle diffractometer'
_diffrn_measurement_device_type 'XtaLAB Synergy, Single source at home/near, HyPix'
_diffrn_measurement_method '\w scans'
_diffrn_orient_matrix_type 'CrysAlisPro convention (1999,Acta A55,543-557)'
_diffrn_orient_matrix_UB_11 0.0837370000
_diffrn_orient_matrix_UB_12 -0.0081272000
_diffrn_orient_matrix_UB_13 0.0492615000
_diffrn_orient_matrix_UB_21 -0.0100915000
_diffrn_orient_matrix_UB_22 -0.0510525000
_diffrn_orient_matrix_UB_23 -0.0189813000
_diffrn_orient_matrix_UB_31 0.0195766000
_diffrn_orient_matrix_UB_32 0.0084349000
_diffrn_orient_matrix_UB_33 -0.0675453000
_diffrn_radiation_monochromator mirror
_diffrn_radiation_probe x-ray
_diffrn_radiation_type 'Mo K\a'
_diffrn_radiation_wavelength 0.71073
_diffrn_reflns_av_R_equivalents 0.0474
_diffrn_reflns_av_unetI/netI 0.0278
_diffrn_reflns_Laue_measured_fraction_full 0.997
_diffrn_reflns_Laue_measured_fraction_max 0.901
_diffrn_reflns_limit_h_max 12
_diffrn_reflns_limit_h_min -12
_diffrn_reflns_limit_k_max 18
_diffrn_reflns_limit_k_min -18
_diffrn_reflns_limit_l_max 12
_diffrn_reflns_limit_l_min -11
_diffrn_reflns_number 43708
_diffrn_reflns_point_group_measured_fraction_full 0.989
_diffrn_reflns_point_group_measured_fraction_max 0.845
_diffrn_reflns_theta_full 25.242
_diffrn_reflns_theta_max 30.957
_diffrn_reflns_theta_min 3.093
_diffrn_source 'micro-focus sealed X-ray tube'
_diffrn_source_type 'PhotonJet (Mo) X-ray Source'
_exptl_absorpt_coefficient_mu 1.614
_exptl_absorpt_correction_T_max 1.00000
_exptl_absorpt_correction_T_min 0.76079
_exptl_absorpt_correction_type multi-scan
_exptl_absorpt_process_details
;
CrysAlisPro 1.171.42.69a (Rigaku Oxford Diffraction, 2022)
Empirical absorption correction using spherical harmonics,
implemented in SCALE3 ABSPACK scaling algorithm.
;
_exptl_crystal_colour 'clear brownish colourless'
_exptl_crystal_colour_lustre clear
_exptl_crystal_colour_modifier brownish
_exptl_crystal_colour_primary colourless
_exptl_crystal_density_diffrn 1.574
_exptl_crystal_description block
_exptl_crystal_F_000 480
_exptl_crystal_size_max 0.10
_exptl_crystal_size_mid 0.07
_exptl_crystal_size_min 0.05
_refine_diff_density_max 0.335
_refine_diff_density_min -0.391
_refine_diff_density_rms 0.069
_refine_ls_abs_structure_details
;
 Flack x determined using 2379 quotients [(I+)-(I-)]/[(I+)+(I-)]
 (Parsons, Flack and Wagner, Acta Cryst. B69 (2013) 249-259).
;
_refine_ls_abs_structure_Flack -0.053(10)
_refine_ls_extinction_coef 0.0021(6)
_refine_ls_extinction_expression Fc^*^=kFc[1+0.001xFc^2^\l^3^/sin(2\q)]^-1/4^
_refine_ls_extinction_method 'SHELXL-2016/4 (Sheldrick 2016)'
_refine_ls_goodness_of_fit_ref 1.031
_refine_ls_hydrogen_treatment constr
_refine_ls_matrix_type full
_refine_ls_number_parameters 249
_refine_ls_number_reflns 5380
_refine_ls_number_restraints 2
_refine_ls_restrained_S_all 1.031
_refine_ls_R_factor_all 0.0217
_refine_ls_R_factor_gt 0.0207
_refine_ls_shift/su_max 0.002
_refine_ls_shift/su_mean 0.000
_refine_ls_structure_factor_coef Fsqd
_refine_ls_weighting_details 'w=1/[\s^2^(Fo^2^)+(0.0217P)^2^+0.3240P] where P=(Fo^2^+2Fc^2^)/3'
_refine_ls_weighting_scheme calc
_refine_ls_wR_factor_gt 0.0440
_refine_ls_wR_factor_ref 0.0449
_reflns_Friedel_coverage 0.871
_reflns_Friedel_fraction_full 0.981
_reflns_Friedel_fraction_max 0.789
_reflns_number_gt 5248
_reflns_number_total 5380
_reflns_threshold_expression 'I > 2\s(I)'
_cod_data_source_file d3gc04096h2.cif
_cod_data_source_block msh-u_auto
_cod_depositor_comments 'Adding full bibliography for 7247883.cif.'
_cod_database_code 7247883
_shelx_shelxl_version_number 2016/4
_chemical_oxdiff_formula 'C H N O I'
_chemical_oxdiff_usercomment 11-03-2023
_shelx_space_group_comment
;
The symmetry employed for this shelxl refinement is uniquely defined
by the following loop, which should always be used as a source of
symmetry information in preference to the above space-group names.
They are only intended as comments.
;
_reflns_odcompleteness_completeness 98.44
_reflns_odcompleteness_iscentric 1
_reflns_odcompleteness_theta 26.32
_olex2_refinement_description
;
1. Fixed Uiso
 At 1.2 times of:
  All C(H) groups, All C(H,H) groups
 At 1.5 times of:
  All C(H,H,H) groups, All O(H) groups
2.a Secondary CH2 refined with riding coordinates:
 C23(H23A,H23B), C24(H24A,H24B), C25(H25A,H25B), C22(H22A,H22B)
2.b Aromatic/amide H refined with riding coordinates:
 C16(H16), C15(H15), C3(H3), C6(H6), C4(H4), C5(H5), C12(H12), C13(H13)
2.c Idealised Me refined as rotating group:
 C18(H18A,H18B,H18C), C19(H19A,H19B,H19C), C20(H20A,H20B,H20C)
2.d Idealised tetrahedral OH refined as rotating group:
 O26(H26)
;
_olex2_submission_special_instructions 'No special instructions were received'
_oxdiff_exptl_absorpt_empirical_details
;
Empirical correction (ABSPACK) includes:
- Absorption correction using spherical harmonics
- Frame scaling
;
_oxdiff_exptl_absorpt_empirical_full_max 1.185
_oxdiff_exptl_absorpt_empirical_full_min 0.541

loop_
_space_group_symop_operation_xyz
'x, y, z'
'x, -y, z+1/2'

loop_
_atom_site_label
_atom_site_type_symbol
_atom_site_fract_x
_atom_site_fract_y
_atom_site_fract_z
_atom_site_U_iso_or_equiv
_atom_site_adp_type
_atom_site_occupancy
_atom_site_site_symmetry_order
_atom_site_calc_flag
_atom_site_refinement_flags_posn
_atom_site_refinement_flags_adp
_atom_site_refinement_flags_occupancy
_atom_site_disorder_assembly
_atom_site_disorder_group
I21 I 0.27994(2) 0.54214(2) 0.59006(2) 0.01596(6) Uani 1 1 d . . . . .
C14 C 0.5753(4) 0.6872(2) 0.2661(4) 0.0128(6) Uani 1 1 d . . . . .
O27 O 0.0729(3) 0.97756(17) 0.5731(3) 0.0154(4) Uani 1 1 d . . . . .
C11 C 0.3769(4) 0.7365(2) 0.4326(4) 0.0122(5) Uani 1 1 d . . . . .
C16 C 0.5406(4) 0.7115(2) 0.5173(3) 0.0144(5) Uani 1 1 d . . . . .
H16 H 0.585991 0.710539 0.632141 0.017 Uiso 1 1 calc R U . . .
C7 C 0.1199(4) 0.7174(2) 0.6842(3) 0.0113(5) Uani 1 1 d . . . . .
C23 C 0.4141(4) 1.0058(2) 0.5918(4) 0.0144(6) Uani 1 1 d . . . . .
H23A H 0.470272 1.050993 0.544669 0.017 Uiso 1 1 calc R U . . .
H23B H 0.350605 1.046823 0.636436 0.017 Uiso 1 1 calc R U . . .
O26 O 0.7603(3) 0.95570(15) 0.9928(3) 0.0188(5) Uani 1 1 d . . . . .
H26 H 0.858522 0.973208 1.027766 0.028 Uiso 1 1 calc R U . . .
C9 C 0.2727(3) 0.7606(2) 0.5213(3) 0.0118(5) Uani 1 1 d . . . . .
C15 C 0.6381(4) 0.6880(2) 0.4356(4) 0.0142(5) Uani 1 1 d . . . . .
H15 H 0.749724 0.672228 0.495779 0.017 Uiso 1 1 calc R U . . .
C3 C -0.0260(3) 0.8466(2) 0.7605(3) 0.0139(5) Uani 1 1 d . . . . .
H3 H -0.059598 0.913494 0.755128 0.017 Uiso 1 1 calc R U . . .
C17 C 0.6884(3) 0.6607(2) 0.1818(3) 0.0140(5) Uani 1 1 d . . . . .
C8 C 0.2208(3) 0.6916(2) 0.5985(3) 0.0116(5) Uani 1 1 d . . . . .
C24 C 0.5420(4) 0.9479(2) 0.7290(4) 0.0166(6) Uani 1 1 d . . . . .
H24A H 0.486431 0.906950 0.782305 0.020 Uiso 1 1 calc R U . . .
H24B H 0.599433 0.902724 0.683320 0.020 Uiso 1 1 calc R U . . .
C18 C 0.8270(4) 0.7370(2) 0.2266(4) 0.0178(6) Uani 1 1 d . . . . .
H18A H 0.781524 0.801465 0.181683 0.027 Uiso 1 1 calc R U . . .
H18B H 0.905303 0.716090 0.182200 0.027 Uiso 1 1 calc R U . . .
H18C H 0.882395 0.741914 0.344550 0.027 Uiso 1 1 calc R U . . .
C25 C 0.6664(4) 1.0133(2) 0.8546(4) 0.0162(6) Uani 1 1 d . . . . .
H25A H 0.739129 1.043629 0.808848 0.019 Uiso 1 1 calc R U . . .
H25B H 0.610042 1.066977 0.886055 0.019 Uiso 1 1 calc R U . . .
C19 C 0.7630(4) 0.5580(2) 0.2382(4) 0.0220(7) Uani 1 1 d . . . . .
H19A H 0.826926 0.558812 0.355333 0.033 Uiso 1 1 calc R U . . .
H19B H 0.834071 0.540576 0.183394 0.033 Uiso 1 1 calc R U . . .
H19C H 0.675362 0.509012 0.211699 0.033 Uiso 1 1 calc R U . . .
C6 C 0.0690(3) 0.6498(2) 0.7725(3) 0.0140(5) Uani 1 1 d . . . . .
H6 H 0.098867 0.582246 0.776161 0.017 Uiso 1 1 calc R U . . .
C22 C 0.2963(4) 0.9403(2) 0.4572(4) 0.0145(5) Uani 1 1 d . . . . .
H22A H 0.206445 0.981490 0.381872 0.017 Uiso 1 1 calc R U . . .
H22B H 0.354832 0.910911 0.395556 0.017 Uiso 1 1 calc R U . . .
C4 C -0.0713(3) 0.7793(2) 0.8497(3) 0.0156(6) Uani 1 1 d . . . . .
H4 H -0.134003 0.799930 0.907395 0.019 Uiso 1 1 calc R U . . .
C20 C 0.5969(4) 0.6594(3) -0.0028(4) 0.0213(6) Uani 1 1 d . . . . .
H20A H 0.508980 0.610359 -0.033718 0.032 Uiso 1 1 calc R U . . .
H20B H 0.672818 0.642037 -0.052138 0.032 Uiso 1 1 calc R U . . .
H20C H 0.550366 0.724783 -0.040604 0.032 Uiso 1 1 calc R U . . .
N10 N 0.2262(3) 0.85978(18) 0.5215(3) 0.0113(4) Uani 1 1 d . . . . .
C5 C -0.0241(4) 0.6808(3) 0.8542(4) 0.0156(6) Uani 1 1 d . . . . .
H5 H -0.056382 0.634322 0.914304 0.019 Uiso 1 1 calc R U . . .
C12 C 0.3128(3) 0.7368(2) 0.2639(3) 0.0137(5) Uani 1 1 d . . . . .
H12 H 0.201504 0.753683 0.204177 0.016 Uiso 1 1 calc R U . . .
C2 C 0.0697(3) 0.8164(2) 0.6775(3) 0.0116(5) Uani 1 1 d . . . . .
C13 C 0.4112(4) 0.7124(2) 0.1824(3) 0.0144(5) Uani 1 1 d . . . . .
H13 H 0.365525 0.712986 0.067611 0.017 Uiso 1 1 calc R U . . .
C1 C 0.1187(3) 0.8903(2) 0.5875(3) 0.0123(5) Uani 1 1 d . . . . .

loop_
_atom_site_aniso_label
_atom_site_aniso_U_11
_atom_site_aniso_U_22
_atom_site_aniso_U_33
_atom_site_aniso_U_23
_atom_site_aniso_U_13
_atom_site_aniso_U_12
I21 0.01774(9) 0.01190(8) 0.02020(9) -0.00300(10) 0.00968(6) 0.00082(10)
C14 0.0124(13) 0.0123(14) 0.0152(15) -0.0022(12) 0.0068(12) -0.0017(10)
O27 0.0135(11) 0.0134(10) 0.0204(11) 0.0027(8) 0.0081(9) 0.0016(8)
C11 0.0115(14) 0.0132(14) 0.0138(13) -0.0009(11) 0.0071(11) 0.0007(11)
C16 0.0146(15) 0.0186(14) 0.0101(12) -0.0004(10) 0.0052(11) 0.0004(11)
C7 0.0087(14) 0.0134(14) 0.0101(13) -0.0015(10) 0.0021(11) -0.0006(11)
C23 0.0147(15) 0.0136(15) 0.0174(14) -0.0002(11) 0.0091(12) -0.0027(12)
O26 0.0138(11) 0.0224(12) 0.0180(11) 0.0007(8) 0.0041(9) -0.0035(8)
C9 0.0084(12) 0.0151(14) 0.0101(11) -0.0021(10) 0.0019(10) 0.0002(10)
C15 0.0117(13) 0.0169(14) 0.0144(14) -0.0002(11) 0.0056(11) 0.0017(11)
C3 0.0126(13) 0.0152(14) 0.0147(13) -0.0023(10) 0.0065(11) 0.0002(10)
C17 0.0147(14) 0.0154(14) 0.0144(13) -0.0015(10) 0.0085(11) 0.0001(10)
C8 0.0104(12) 0.0118(13) 0.0127(12) -0.0013(10) 0.0046(10) 0.0017(10)
C24 0.0170(15) 0.0152(14) 0.0168(14) -0.0016(11) 0.0059(12) -0.0023(11)
C18 0.0156(14) 0.0210(15) 0.0193(14) -0.0014(11) 0.0095(12) -0.0035(11)
C25 0.0160(14) 0.0141(14) 0.0199(15) -0.0012(11) 0.0086(12) -0.0018(11)
C19 0.0228(16) 0.0180(15) 0.0311(17) 0.0004(13) 0.0172(14) 0.0048(12)
C6 0.0145(13) 0.0127(13) 0.0144(12) 0.0012(10) 0.0056(11) 0.0012(10)
C22 0.0160(14) 0.0163(14) 0.0135(13) 0.0035(10) 0.0083(11) 0.0015(11)
C4 0.0139(13) 0.0202(15) 0.0149(13) -0.0025(11) 0.0080(11) -0.0003(11)
C20 0.0169(15) 0.0340(18) 0.0148(13) -0.0074(12) 0.0083(12) -0.0021(12)
N10 0.0100(11) 0.0133(12) 0.0120(10) 0.0002(9) 0.0057(8) 0.0012(9)
C5 0.0154(14) 0.0170(15) 0.0153(16) 0.0030(13) 0.0073(13) -0.0028(11)
C12 0.0105(13) 0.0165(14) 0.0130(13) 0.0002(10) 0.0037(10) 0.0020(10)
C2 0.0092(12) 0.0142(13) 0.0105(12) -0.0005(10) 0.0030(10) 0.0001(10)
C13 0.0157(13) 0.0162(14) 0.0122(12) -0.0001(10) 0.0064(11) 0.0003(11)
C1 0.0098(12) 0.0153(14) 0.0109(12) -0.0016(10) 0.0033(10) 0.0002(10)

loop_
_atom_type_symbol
_atom_type_description
_atom_type_scat_dispersion_real
_atom_type_scat_dispersion_imag
_atom_type_scat_source
C C 0.0033 0.0016 'International Tables Vol C Tables 4.2.6.8 and 6.1.1.4'
H H 0.0000 0.0000 'International Tables Vol C Tables 4.2.6.8 and 6.1.1.4'
I I -0.4742 1.8119 'International Tables Vol C Tables 4.2.6.8 and 6.1.1.4'
N N 0.0061 0.0033 'International Tables Vol C Tables 4.2.6.8 and 6.1.1.4'
O O 0.0106 0.0060 'International Tables Vol C Tables 4.2.6.8 and 6.1.1.4'

loop_
_geom_angle_atom_site_label_1
_geom_angle_atom_site_label_2
_geom_angle_atom_site_label_3
_geom_angle
_geom_angle_site_symmetry_1
_geom_angle_site_symmetry_3
_geom_angle_publ_flag
C15 C14 C17 119.3(3) . . ?
C13 C14 C15 117.4(3) . . ?
C13 C14 C17 123.3(3) . . ?
C16 C11 C9 120.3(3) . . ?
C16 C11 C12 118.6(3) . . ?
C12 C11 C9 121.0(3) . . ?
C11 C16 H16 119.6 . . ?
C15 C16 C11 120.7(3) . . ?
C15 C16 H16 119.6 . . ?
C6 C7 C8 124.1(3) . . ?
C6 C7 C2 118.3(3) . . ?
C2 C7 C8 117.6(3) . . ?
H23A C23 H23B 107.7 . . ?
C24 C23 H23A 108.9 . . ?
C24 C23 H23B 108.9 . . ?
C24 C23 C22 113.5(2) . . ?
C22 C23 H23A 108.9 . . ?
C22 C23 H23B 108.9 . . ?
C25 O26 H26 109.5 . . ?
C8 C9 C11 123.0(3) . . ?
C8 C9 N10 119.6(2) . . ?
N10 C9 C11 117.4(2) . . ?
C14 C15 H15 119.3 . . ?
C16 C15 C14 121.4(3) . . ?
C16 C15 H15 119.3 . . ?
C4 C3 H3 119.8 . . ?
C4 C3 C2 120.3(3) . . ?
C2 C3 H3 119.8 . . ?
C14 C17 C18 109.7(2) . . ?
C14 C17 C19 109.4(2) . . ?
C18 C17 C19 108.9(2) . . ?
C20 C17 C14 111.9(2) . . ?
C20 C17 C18 108.4(2) . . ?
C20 C17 C19 108.6(3) . . ?
C7 C8 I21 118.1(2) . . ?
C9 C8 I21 120.1(2) . . ?
C9 C8 C7 121.7(3) . . ?
C23 C24 H24A 109.0 . . ?
C23 C24 H24B 109.0 . . ?
H24A C24 H24B 107.8 . . ?
C25 C24 C23 113.1(2) . . ?
C25 C24 H24A 109.0 . . ?
C25 C24 H24B 109.0 . . ?
C17 C18 H18A 109.5 . . ?
C17 C18 H18B 109.5 . . ?
C17 C18 H18C 109.5 . . ?
H18A C18 H18B 109.5 . . ?
H18A C18 H18C 109.5 . . ?
H18B C18 H18C 109.5 . . ?
O26 C25 C24 109.4(2) . . ?
O26 C25 H25A 109.8 . . ?
O26 C25 H25B 109.8 . . ?
C24 C25 H25A 109.8 . . ?
C24 C25 H25B 109.8 . . ?
H25A C25 H25B 108.2 . . ?
C17 C19 H19A 109.5 . . ?
C17 C19 H19B 109.5 . . ?
C17 C19 H19C 109.5 . . ?
H19A C19 H19B 109.5 . . ?
H19A C19 H19C 109.5 . . ?
H19B C19 H19C 109.5 . . ?
C7 C6 H6 119.7 . . ?
C5 C6 C7 120.6(3) . . ?
C5 C6 H6 119.7 . . ?
C23 C22 H22A 109.2 . . ?
C23 C22 H22B 109.2 . . ?
H22A C22 H22B 107.9 . . ?
N10 C22 C23 112.3(2) . . ?
N10 C22 H22A 109.2 . . ?
N10 C22 H22B 109.2 . . ?
C3 C4 H4 120.3 . . ?
C3 C4 C5 119.4(3) . . ?
C5 C4 H4 120.3 . . ?
C17 C20 H20A 109.5 . . ?
C17 C20 H20B 109.5 . . ?
C17 C20 H20C 109.5 . . ?
H20A C20 H20B 109.5 . . ?
H20A C20 H20C 109.5 . . ?
H20B C20 H20C 109.5 . . ?
C9 N10 C22 121.8(2) . . ?
C1 N10 C9 122.9(2) . . ?
C1 N10 C22 115.2(2) . . ?
C6 C5 C4 121.0(3) . . ?
C6 C5 H5 119.5 . . ?
C4 C5 H5 119.5 . . ?
C11 C12 H12 119.8 . . ?
C11 C12 C13 120.4(3) . . ?
C13 C12 H12 119.8 . . ?
C7 C2 C1 120.8(2) . . ?
C3 C2 C7 120.4(3) . . ?
C3 C2 C1 118.8(3) . . ?
C14 C13 C12 121.5(3) . . ?
C14 C13 H13 119.3 . . ?
C12 C13 H13 119.3 . . ?
O27 C1 N10 119.8(2) . . ?
O27 C1 C2 123.3(2) . . ?
N10 C1 C2 116.8(2) . . ?

loop_
_geom_bond_atom_site_label_1
_geom_bond_atom_site_label_2
_geom_bond_distance
_geom_bond_site_symmetry_2
_geom_bond_publ_flag
I21 C8 2.101(3) . ?
C14 C15 1.404(4) . ?
C14 C17 1.535(4) . ?
C14 C13 1.396(4) . ?
O27 C1 1.240(4) . ?
C11 C16 1.394(4) . ?
C11 C9 1.491(4) . ?
C11 C12 1.396(4) . ?
C16 H16 0.9500 . ?
C16 C15 1.388(4) . ?
C7 C8 1.451(4) . ?
C7 C6 1.406(4) . ?
C7 C2 1.408(4) . ?
C23 H23A 0.9900 . ?
C23 H23B 0.9900 . ?
C23 C24 1.523(4) . ?
C23 C22 1.532(4) . ?
O26 H26 0.8400 . ?
O26 C25 1.425(4) . ?
C9 C8 1.355(4) . ?
C9 N10 1.407(4) . ?
C15 H15 0.9500 . ?
C3 H3 0.9500 . ?
C3 C4 1.381(4) . ?
C3 C2 1.408(4) . ?
C17 C18 1.537(4) . ?
C17 C19 1.539(4) . ?
C17 C20 1.535(4) . ?
C24 H24A 0.9900 . ?
C24 H24B 0.9900 . ?
C24 C25 1.515(4) . ?
C18 H18A 0.9800 . ?
C18 H18B 0.9800 . ?
C18 H18C 0.9800 . ?
C25 H25A 0.9900 . ?
C25 H25B 0.9900 . ?
C19 H19A 0.9800 . ?
C19 H19B 0.9800 . ?
C19 H19C 0.9800 . ?
C6 H6 0.9500 . ?
C6 C5 1.383(4) . ?
C22 H22A 0.9900 . ?
C22 H22B 0.9900 . ?
C22 N10 1.488(4) . ?
C4 H4 0.9500 . ?
C4 C5 1.395(5) . ?
C20 H20A 0.9800 . ?
C20 H20B 0.9800 . ?
C20 H20C 0.9800 . ?
N10 C1 1.384(3) . ?
C5 H5 0.9500 . ?
C12 H12 0.9500 . ?
C12 C13 1.397(4) . ?
C2 C1 1.464(4) . ?
C13 H13 0.9500 . ?

loop_
_geom_torsion_atom_site_label_1
_geom_torsion_atom_site_label_2
_geom_torsion_atom_site_label_3
_geom_torsion_atom_site_label_4
_geom_torsion
_geom_torsion_site_symmetry_1
_geom_torsion_site_symmetry_2
_geom_torsion_site_symmetry_3
_geom_torsion_site_symmetry_4
_geom_torsion_publ_flag
C11 C16 C15 C14 -0.9(5) . . . . ?
C11 C9 C8 I21 -2.1(4) . . . . ?
C11 C9 C8 C7 179.8(2) . . . . ?
C11 C9 N10 C22 -8.7(4) . . . . ?
C11 C9 N10 C1 174.3(2) . . . . ?
C11 C12 C13 C14 0.0(4) . . . . ?
C16 C11 C9 C8 -72.2(4) . . . . ?
C16 C11 C9 N10 108.6(3) . . . . ?
C16 C11 C12 C13 0.1(4) . . . . ?
C7 C6 C5 C4 0.7(5) . . . . ?
C7 C2 C1 O27 177.3(3) . . . . ?
C7 C2 C1 N10 -5.1(4) . . . . ?
C23 C24 C25 O26 168.5(2) . . . . ?
C23 C22 N10 C9 -108.2(3) . . . . ?
C23 C22 N10 C1 69.0(3) . . . . ?
C9 C11 C16 C15 179.4(3) . . . . ?
C9 C11 C12 C13 -178.9(3) . . . . ?
C9 N10 C1 O27 -174.6(3) . . . . ?
C9 N10 C1 C2 7.7(4) . . . . ?
C15 C14 C17 C18 -62.2(4) . . . . ?
C15 C14 C17 C19 57.2(4) . . . . ?
C15 C14 C17 C20 177.6(3) . . . . ?
C15 C14 C13 C12 -0.5(5) . . . . ?
C3 C4 C5 C6 0.8(5) . . . . ?
C3 C2 C1 O27 -4.0(4) . . . . ?
C3 C2 C1 N10 173.6(2) . . . . ?
C17 C14 C15 C16 180.0(3) . . . . ?
C17 C14 C13 C12 -179.5(3) . . . . ?
C8 C7 C6 C5 178.5(3) . . . . ?
C8 C7 C2 C3 -178.9(3) . . . . ?
C8 C7 C2 C1 -0.2(4) . . . . ?
C8 C9 N10 C22 172.1(3) . . . . ?
C8 C9 N10 C1 -4.9(4) . . . . ?
C24 C23 C22 N10 49.6(3) . . . . ?
C6 C7 C8 I21 5.0(4) . . . . ?
C6 C7 C8 C9 -176.9(3) . . . . ?
C6 C7 C2 C3 1.4(4) . . . . ?
C6 C7 C2 C1 180.0(3) . . . . ?
C22 C23 C24 C25 175.2(2) . . . . ?
C22 N10 C1 O27 8.3(4) . . . . ?
C22 N10 C1 C2 -169.4(2) . . . . ?
C4 C3 C2 C7 0.2(4) . . . . ?
C4 C3 C2 C1 -178.5(3) . . . . ?
N10 C9 C8 I21 177.09(19) . . . . ?
N10 C9 C8 C7 -1.0(4) . . . . ?
C12 C11 C16 C15 0.4(4) . . . . ?
C12 C11 C9 C8 106.8(3) . . . . ?
C12 C11 C9 N10 -72.4(4) . . . . ?
C2 C7 C8 I21 -174.8(2) . . . . ?
C2 C7 C8 C9 3.4(4) . . . . ?
C2 C7 C6 C5 -1.8(4) . . . . ?
C2 C3 C4 C5 -1.3(4) . . . . ?
C13 C14 C15 C16 1.0(5) . . . . ?
C13 C14 C17 C18 116.8(3) . . . . ?
C13 C14 C17 C19 -123.8(3) . . . . ?
C13 C14 C17 C20 -3.5(4) . . . . ?
